data_1503538
loop_
_publ_author_name
'Ginotra, Sandeep K.'
'Friest, Jacob A.'
'Berkowitz, David B.'

_publ_section_title
;
 Halocarbocyclization Entry into the Oxabicyclo[4.3.1]decyl
 Exomethylene-\d-Lactone Cores of Linearifolin and Zaluzanin A: Exploiting
 Combinatorial Catalysis.
;
_journal_issue 4
_journal_name_full 'Organic letters'
_journal_page_first 968
_journal_page_last 971
_journal_paper_doi 10.1021/ol203088g
_journal_volume 14
_journal_year 2012
_chemical_absolute_configuration ad
_chemical_formula_moiety 'C10 H11 Br O2'
_chemical_formula_sum 'C10 H11 Br O2'
_chemical_formula_weight 243.10
_space_group_IT_number 4
_symmetry_cell_setting monoclinic
_symmetry_space_group_name_Hall 'P 2yb'
_symmetry_space_group_name_H-M 'P 1 21 1'
_atom_sites_solution_hydrogens geom
_atom_sites_solution_primary direct
_atom_sites_solution_secondary difmap
_audit_creation_method SHELXL-97
_cell_angle_alpha 90.00
_cell_angle_beta 94.468(7)
_cell_angle_gamma 90.00
_cell_formula_units_Z 2
_cell_length_a 6.300(3)
_cell_length_b 8.992(4)
_cell_length_c 8.350(3)
_cell_measurement_reflns_used 2571
_cell_measurement_temperature 100(2)
_cell_measurement_theta_max 28.24
_cell_measurement_theta_min 2.27
_cell_volume 471.6(4)
_computing_cell_refinement 'SAINT (Bruker, 2007)'
_computing_data_collection 'SMART (Bruker, 2007)'
_computing_data_reduction 'SAINT (Bruker, 2007)'
_computing_molecular_graphics 'SHELXTL (Sheldrick, 2008)'
_computing_publication_material 'SHELXTL (Sheldrick, 2008)'
_computing_structure_refinement 'SHELXTL (Sheldrick, 2008)'
_computing_structure_solution 'SHELXTL (Sheldrick, 2008)'
_diffrn_ambient_temperature 100(2)
_diffrn_measured_fraction_theta_full 0.985
_diffrn_measured_fraction_theta_max 0.985
_diffrn_measurement_device_type 'CCD Bruker APEX'
_diffrn_measurement_method '\f and \w scans'
_diffrn_radiation_monochromator graphite
_diffrn_radiation_source 'fine-focus sealed tube'
_diffrn_radiation_type MoK\a
_diffrn_radiation_wavelength 0.71073
_diffrn_reflns_av_R_equivalents 0.0429
_diffrn_reflns_av_sigmaI/netI 0.0639
_diffrn_reflns_limit_h_max 8
_diffrn_reflns_limit_h_min -8
_diffrn_reflns_limit_k_max 11
_diffrn_reflns_limit_k_min -11
_diffrn_reflns_limit_l_max 10
_diffrn_reflns_limit_l_min -10
_diffrn_reflns_number 3905
_diffrn_reflns_theta_full 28.31
_diffrn_reflns_theta_max 28.31
_diffrn_reflns_theta_min 2.45
_exptl_absorpt_coefficient_mu 4.321
_exptl_absorpt_correction_T_max 0.8462
_exptl_absorpt_correction_T_min 0.2978
_exptl_absorpt_correction_type multi-scan
_exptl_absorpt_process_details 'SADABS (Sheldrick, 2001)'
_exptl_crystal_colour colorless
_exptl_crystal_density_diffrn 1.712
_exptl_crystal_density_method 'not measured'
_exptl_crystal_description plate
_exptl_crystal_F_000 244
_exptl_crystal_size_max 0.37
_exptl_crystal_size_mid 0.31
_exptl_crystal_size_min 0.04
_refine_diff_density_max 0.887
_refine_diff_density_min -0.572
_refine_diff_density_rms 0.113
_refine_ls_abs_structure_details 'Flack H D (1983), Acta Cryst. A39, 876-881'
_refine_ls_abs_structure_Flack 0.022(17)
_refine_ls_extinction_method none
_refine_ls_goodness_of_fit_ref 1.007
_refine_ls_hydrogen_treatment constr
_refine_ls_matrix_type full
_refine_ls_number_parameters 119
_refine_ls_number_reflns 2041
_refine_ls_number_restraints 1
_refine_ls_restrained_S_all 1.007
_refine_ls_R_factor_all 0.0443
_refine_ls_R_factor_gt 0.0388
_refine_ls_shift/su_max 0.000
_refine_ls_shift/su_mean 0.000
_refine_ls_structure_factor_coef Fsqd
_refine_ls_weighting_details 'calc w=1/[\s^2^(Fo^2^)+(0.0440P)^2^] where P=(Fo^2^+2Fc^2^)/3'
_refine_ls_weighting_scheme calc
_refine_ls_wR_factor_gt 0.0866
_refine_ls_wR_factor_ref 0.0888
_reflns_number_gt 1853
_reflns_number_total 2041
_reflns_threshold_expression I>2\s(I)
_cod_data_source_file ol203088g_si_002.cif
_cod_data_source_block 11073
_cod_depositor_comments
;
The following automatic conversions were performed:

data name '_iucr_refine_instruction_details' was replaced with
'_iucr_refine_instructions_details' as specified in the replacement
file 'data/replacement-values/replacement_tags.lst'.

Automatic conversion script
Id: cif_correct_tags 9268 2022-04-12 08:56:07Z antanas 
;
_cod_original_cell_volume 471.5(3)
_cod_original_sg_symbol_H-M 'P 21'
_cod_database_code 1503538

loop_
_symmetry_equiv_pos_as_xyz
'x, y, z'
'-x, y+1/2, -z'

loop_
_atom_site_label
_atom_site_type_symbol
_atom_site_fract_x
_atom_site_fract_y
_atom_site_fract_z
_atom_site_U_iso_or_equiv
_atom_site_adp_type
_atom_site_occupancy
_atom_site_symmetry_multiplicity
_atom_site_calc_flag
_atom_site_refinement_flags
Br1 Br 0.88606(6) 0.52982(7) 0.86981(5) 0.01987(13) Uani 1 1 d .
C1 C 0.5032(8) 0.3690(5) 0.2662(6) 0.0177(10) Uani 1 1 d .
H1 H 0.4306 0.2739 0.2325 0.021 Uiso 1 1 calc R
O2 O 0.4306(5) 0.4082(4) 0.4234(4) 0.0195(7) Uani 1 1 d .
C3 C 0.5556(7) 0.4700(5) 0.5447(6) 0.0159(9) Uani 1 1 d .
C4 C 0.7901(7) 0.4783(5) 0.5289(6) 0.0150(9) Uani 1 1 d .
C5 C 0.8688(7) 0.4613(6) 0.3618(6) 0.0174(10) Uani 1 1 d .
H5 H 1.0198 0.4263 0.3761 0.021 Uiso 1 1 calc R
C6 C 0.7401(8) 0.3394(5) 0.2734(7) 0.0185(11) Uani 1 1 d .
H6A H 0.7849 0.3310 0.1627 0.022 Uiso 1 1 calc R
H6B H 0.7706 0.2433 0.3283 0.022 Uiso 1 1 calc R
C7 C 0.4184(7) 0.4884(5) 0.1473(6) 0.0181(11) Uani 1 1 d .
H7A H 0.2613 0.4798 0.1339 0.022 Uiso 1 1 calc R
H7B H 0.4732 0.4672 0.0417 0.022 Uiso 1 1 calc R
C8 C 0.4753(8) 0.6490(5) 0.1934(7) 0.0191(10) Uani 1 1 d .
H8A H 0.4027 0.7156 0.1121 0.023 Uiso 1 1 calc R
H8B H 0.4166 0.6709 0.2974 0.023 Uiso 1 1 calc R
C9 C 0.7104(8) 0.6880(6) 0.2082(6) 0.0185(11) Uani 1 1 d .
H9 H 0.7480 0.7794 0.1610 0.022 Uiso 1 1 calc R
C10 C 0.8698(8) 0.6096(5) 0.2791(7) 0.0190(11) Uani 1 1 d .
H10 H 1.0061 0.6545 0.2773 0.023 Uiso 1 1 calc R
O11 O 0.4707(4) 0.5122(5) 0.6610(4) 0.0200(7) Uani 1 1 d .
C12 C 0.9335(7) 0.4963(4) 0.6515(6) 0.0129(10) Uani 1 1 d .
H12 H 1.0782 0.4919 0.6271 0.016 Uiso 1 1 calc R

loop_
_atom_site_aniso_label
_atom_site_aniso_U_11
_atom_site_aniso_U_22
_atom_site_aniso_U_33
_atom_site_aniso_U_23
_atom_site_aniso_U_13
_atom_site_aniso_U_12
Br1 0.01650(19) 0.0247(2) 0.0180(2) 0.0015(3) -0.00093(13) 0.0007(3)
C1 0.020(3) 0.013(2) 0.019(3) 0.0005(19) -0.001(2) -0.0017(17)
O2 0.0118(16) 0.0235(18) 0.0232(18) -0.0017(14) 0.0011(13) -0.0026(12)
C3 0.014(2) 0.0115(18) 0.023(3) 0.0048(17) 0.0035(18) 0.0017(16)
C4 0.0097(19) 0.011(2) 0.024(3) 0.0025(16) 0.0047(17) 0.0014(14)
C5 0.013(2) 0.022(2) 0.017(3) 0.0015(19) 0.002(2) 0.0012(17)
C6 0.019(2) 0.008(2) 0.028(3) 0.000(2) 0.001(2) 0.0017(17)
C7 0.015(2) 0.014(3) 0.025(3) 0.0011(17) -0.0017(18) 0.0021(15)
C8 0.016(2) 0.019(3) 0.022(3) 0.003(2) -0.002(2) 0.0037(18)
C9 0.021(3) 0.015(2) 0.019(3) 0.000(2) -0.001(2) -0.0064(18)
C10 0.018(2) 0.019(3) 0.021(3) -0.004(2) 0.006(2) -0.0084(18)
O11 0.0142(13) 0.022(2) 0.0240(15) 0.0021(19) 0.0022(11) -0.0019(15)
C12 0.0118(18) 0.007(3) 0.020(2) 0.0049(15) 0.0031(16) 0.0013(12)

loop_
_atom_type_symbol
_atom_type_description
_atom_type_scat_dispersion_real
_atom_type_scat_dispersion_imag
_atom_type_scat_source
C C 0.0033 0.0016 'International Tables Vol C Tables 4.2.6.8 and 6.1.1.4'
H H 0.0000 0.0000 'International Tables Vol C Tables 4.2.6.8 and 6.1.1.4'
O O 0.0106 0.0060 'International Tables Vol C Tables 4.2.6.8 and 6.1.1.4'
Br Br -0.2901 2.4595 'International Tables Vol C Tables 4.2.6.8 and 6.1.1.4'

loop_
_geom_angle_atom_site_label_1
_geom_angle_atom_site_label_2
_geom_angle_atom_site_label_3
_geom_angle
O2 C1 C6 112.5(4)
O2 C1 C7 107.1(4)
C6 C1 C7 116.3(4)
O2 C1 H1 106.8
C6 C1 H1 106.8
C7 C1 H1 106.8
C3 O2 C1 124.4(4)
O11 C3 O2 117.6(4)
O11 C3 C4 123.9(4)
O2 C3 C4 118.4(4)
C12 C4 C3 124.0(5)
C12 C4 C5 118.0(4)
C3 C4 C5 118.0(4)
C10 C5 C6 116.0(4)
C10 C5 C4 110.2(4)
C6 C5 C4 108.5(4)
C10 C5 H5 107.3
C6 C5 H5 107.3
C4 C5 H5 107.3
C1 C6 C5 112.3(4)
C1 C6 H6A 109.1
C5 C6 H6A 109.1
C1 C6 H6B 109.1
C5 C6 H6B 109.1
H6A C6 H6B 107.9
C1 C7 C8 115.8(4)
C1 C7 H7A 108.3
C8 C7 H7A 108.3
C1 C7 H7B 108.3
C8 C7 H7B 108.3
H7A C7 H7B 107.4
C9 C8 C7 116.5(4)
C9 C8 H8A 108.2
C7 C8 H8A 108.2
C9 C8 H8B 108.2
C7 C8 H8B 108.2
H8A C8 H8B 107.3
C10 C9 C8 127.8(5)
C10 C9 H9 116.1
C8 C9 H9 116.1
C9 C10 C5 130.3(5)
C9 C10 H10 114.9
C5 C10 H10 114.9
C4 C12 Br1 128.0(4)
C4 C12 H12 116.0
Br1 C12 H12 116.0

loop_
_geom_bond_atom_site_label_1
_geom_bond_atom_site_label_2
_geom_bond_distance
Br1 C12 1.894(5)
C1 O2 1.467(6)
C1 C6 1.512(7)
C1 C7 1.530(6)
C1 H1 1.0000
O2 C3 1.352(6)
C3 O11 1.207(6)
C3 C4 1.495(6)
C4 C12 1.321(6)
C4 C5 1.525(7)
C5 C10 1.502(7)
C5 C6 1.520(7)
C5 H5 1.0000
C6 H6A 0.9900
C6 H6B 0.9900
C7 C8 1.530(7)
C7 H7A 0.9900
C7 H7B 0.9900
C8 C9 1.517(7)
C8 H8A 0.9900
C8 H8B 0.9900
C9 C10 1.328(7)
C9 H9 0.9500
C10 H10 0.9500
C12 H12 0.9500

loop_
_geom_torsion_atom_site_label_1
_geom_torsion_atom_site_label_2
_geom_torsion_atom_site_label_3
_geom_torsion_atom_site_label_4
_geom_torsion
C6 C1 O2 C3 25.5(6)
C7 C1 O2 C3 -103.5(5)
C1 O2 C3 O11 171.8(4)
C1 O2 C3 C4 -9.9(6)
O11 C3 C4 C12 17.8(7)
O2 C3 C4 C12 -160.4(4)
O11 C3 C4 C5 -163.6(5)
O2 C3 C4 C5 18.1(6)
C12 C4 C5 C10 -94.0(5)
C3 C4 C5 C10 87.4(5)
C12 C4 C5 C6 138.0(4)
C3 C4 C5 C6 -40.6(5)
O2 C1 C6 C5 -49.0(6)
C7 C1 C6 C5 75.1(6)
C10 C5 C6 C1 -68.7(6)
C4 C5 C6 C1 55.9(5)
O2 C1 C7 C8 54.7(5)
C6 C1 C7 C8 -72.1(6)
C1 C7 C8 C9 62.3(6)
C7 C8 C9 C10 -44.0(8)
C8 C9 C10 C5 1.2(9)
C6 C5 C10 C9 46.4(7)
C4 C5 C10 C9 -77.4(6)
C3 C4 C12 Br1 -4.8(6)
C5 C4 C12 Br1 176.6(3)
